data_7232471
loop_
_publ_author_name
'Koppireddi, Satish'
'Liu, Chuan-Zhi'
'Wang, Hui'
'Zhang, Dan-Wei'
'Li, Zhan-Ting'

_publ_section_title
;
 Halogen and hydrogen bonding-driven self-assembly of supramolecular
 macrocycles and double helices from hydrogen-bonded arylamide foldamers
;
_journal_issue 16
_journal_name_full CrystEngComm
_journal_page_first 2626
_journal_paper_doi 10.1039/C8CE02187B
_journal_volume 21
_journal_year 2019
_chemical_formula_sum 'C28 H24 F6 I2 N2 O4'
_chemical_formula_weight 820.29
_space_group_crystal_system triclinic
_space_group_IT_number 2
_space_group_name_Hall '-P 1'
_space_group_name_H-M_alt 'P -1'
_symmetry_space_group_name_Hall '-P 1'
_symmetry_space_group_name_H-M 'P -1'
_atom_sites_solution_hydrogens mixed
_audit_creation_method SHELXL-2014/7
_audit_update_record
;
2018-12-26 deposited with the CCDC.    2019-03-06 downloaded from the CCDC.
;
_cell_angle_alpha 73.848(4)
_cell_angle_beta 79.220(4)
_cell_angle_gamma 86.104(4)
_cell_formula_units_Z 2
_cell_length_a 7.727(2)
_cell_length_b 11.231(3)
_cell_length_c 17.977(5)
_cell_measurement_reflns_used 5774
_cell_measurement_temperature 203(2)
_cell_measurement_theta_max 27.31
_cell_measurement_theta_min 2.50
_cell_volume 1471.8(7)
_computing_cell_refinement 'Bruker SAINT'
_computing_data_collection 'Bruker APEX2'
_computing_data_reduction 'Bruker SAINT'
_computing_molecular_graphics 'Bruker SHELXTL'
_computing_publication_material 'Bruker SHELXTL'
_computing_structure_refinement 'SHELXL-2014/7 (Sheldrick, 2014)'
_computing_structure_solution 'SHELXS-97 (Sheldrick, 2008)'
_diffrn_ambient_temperature 203(2)
_diffrn_measured_fraction_theta_full 0.980
_diffrn_measured_fraction_theta_max 0.981
_diffrn_measurement_device_type 'Bruker APEX-II CCD'
_diffrn_measurement_method '\f and \w scans'
_diffrn_radiation_type MoK\a
_diffrn_radiation_wavelength 0.71073
_diffrn_reflns_av_R_equivalents 0.0349
_diffrn_reflns_av_unetI/netI 0.0568
_diffrn_reflns_Laue_measured_fraction_full 0.980
_diffrn_reflns_Laue_measured_fraction_max 0.981
_diffrn_reflns_limit_h_max 9
_diffrn_reflns_limit_h_min -9
_diffrn_reflns_limit_k_max 13
_diffrn_reflns_limit_k_min -14
_diffrn_reflns_limit_l_max 22
_diffrn_reflns_limit_l_min -22
_diffrn_reflns_number 10247
_diffrn_reflns_point_group_measured_fraction_full 0.980
_diffrn_reflns_point_group_measured_fraction_max 0.981
_diffrn_reflns_theta_full 25.242
_diffrn_reflns_theta_max 26.997
_diffrn_reflns_theta_min 1.888
_exptl_absorpt_coefficient_mu 2.212
_exptl_absorpt_correction_T_max 0.746
_exptl_absorpt_correction_T_min 0.510
_exptl_absorpt_correction_type multi-scan
_exptl_absorpt_process_details sadabs
_exptl_crystal_colour yellow
_exptl_crystal_density_diffrn 1.851
_exptl_crystal_description block
_exptl_crystal_F_000 796
_exptl_crystal_size_max 0.600
_exptl_crystal_size_mid 0.200
_exptl_crystal_size_min 0.200
_refine_diff_density_max 1.268
_refine_diff_density_min -1.450
_refine_diff_density_rms 0.178
_refine_ls_extinction_method none
_refine_ls_goodness_of_fit_ref 1.045
_refine_ls_hydrogen_treatment mixed
_refine_ls_matrix_type full
_refine_ls_number_parameters 391
_refine_ls_number_reflns 6295
_refine_ls_number_restraints 2
_refine_ls_restrained_S_all 1.046
_refine_ls_R_factor_all 0.0533
_refine_ls_R_factor_gt 0.0452
_refine_ls_shift/su_max 0.002
_refine_ls_shift/su_mean 0.000
_refine_ls_structure_factor_coef Fsqd
_refine_ls_weighting_details 'w=1/[\s^2^(Fo^2^)+(0.1136P)^2^+0.0355P] where P=(Fo^2^+2Fc^2^)/3'
_refine_ls_weighting_scheme calc
_refine_ls_wR_factor_gt 0.1425
_refine_ls_wR_factor_ref 0.1596
_reflns_Friedel_coverage 0.000
_reflns_number_gt 5304
_reflns_number_total 6295
_reflns_threshold_expression 'I > 2\s(I)'
_cod_data_source_file c8ce02187b2.cif
_cod_data_source_block mo_71203a
_cod_depositor_comments 'Adding full bibliography for 7232470--7232474.cif.'
_cod_database_code 7232471
_shelx_shelxl_version_number 2014/7
_shelx_space_group_comment
; 
The symmetry employed for this shelxl refinement is uniquely defined 
by the following loop, which should always be used as a source of 
symmetry information in preference to the above space-group names. 
They are only intended as comments. 
;
_shelx_estimated_absorpt_t_min 0.350
_shelx_estimated_absorpt_t_max 0.666

loop_
_space_group_symop_operation_xyz
'x, y, z'
'-x, -y, -z'

loop_
_atom_site_label
_atom_site_type_symbol
_atom_site_fract_x
_atom_site_fract_y
_atom_site_fract_z
_atom_site_U_iso_or_equiv
_atom_site_adp_type
_atom_site_occupancy
_atom_site_site_symmetry_order
_atom_site_calc_flag
_atom_site_refinement_flags_posn
_atom_site_refinement_flags_adp
I1 I 0.40571(4) 1.59779(3) 0.30505(2) 0.03845(13) Uani 1 1 d . .
I2 I 0.50679(5) 1.31057(3) 1.00693(2) 0.05374(15) Uani 1 1 d . .
N1 N 0.7163(5) 1.0464(3) 0.49740(19) 0.0274(7) Uani 1 1 d D .
H1 H 0.705(10) 0.999(7) 0.465(4) 0.10(3) Uiso 1 1 d D .
N2 N 0.8318(5) 0.9514(3) 0.7698(2) 0.0297(7) Uani 1 1 d D .
H2 H 0.884(7) 0.905(5) 0.802(3) 0.043(15) Uiso 1 1 d D .
O1 O 0.6640(4) 1.2308(3) 0.52809(18) 0.0380(7) Uani 1 1 d . .
O2 O 0.6717(5) 1.1304(3) 0.75164(19) 0.0445(8) Uani 1 1 d . .
O3 O 0.9656(4) 0.7383(3) 0.75614(17) 0.0357(7) Uani 1 1 d . .
O4 O 0.8359(4) 0.8299(3) 0.48966(16) 0.0318(6) Uani 1 1 d . .
F1 F 0.4283(3) 1.4090(3) 0.19912(14) 0.0410(6) Uani 1 1 d . .
F2 F 0.5442(4) 1.1745(3) 0.22050(14) 0.0429(6) Uani 1 1 d . .
F3 F 0.6574(4) 1.0509(2) 0.35118(15) 0.0406(6) Uani 1 1 d . .
F4 F 0.6858(5) 1.0697(3) 1.10659(17) 0.0606(9) Uani 1 1 d . .
F5 F 0.8551(5) 0.8750(3) 1.06599(17) 0.0623(9) Uani 1 1 d . .
F6 F 0.9039(4) 0.8577(3) 0.91958(15) 0.0468(7) Uani 1 1 d . .
C1 C 0.7823(5) 0.9729(3) 0.5635(2) 0.0227(7) Uani 1 1 d . .
C2 C 0.7781(5) 1.0079(4) 0.6324(2) 0.0275(8) Uani 1 1 d . .
H2A H 0.7339 1.0866 0.6358 0.033 Uiso 1 1 calc R U
C3 C 0.8388(5) 0.9272(4) 0.6954(2) 0.0265(8) Uani 1 1 d . .
C4 C 0.9100(5) 0.8115(4) 0.6899(2) 0.0257(7) Uani 1 1 d . .
C5 C 0.9165(5) 0.7763(4) 0.6208(2) 0.0270(8) Uani 1 1 d . .
H5 H 0.9670 0.6995 0.6164 0.032 Uiso 1 1 calc R U
C6 C 0.8482(5) 0.8554(4) 0.5590(2) 0.0250(7) Uani 1 1 d . .
C7 C 0.6641(5) 1.1669(4) 0.4831(2) 0.0258(7) Uani 1 1 d . .
C8 C 0.6011(5) 1.2242(4) 0.4056(2) 0.0251(7) Uani 1 1 d . .
C9 C 0.5412(5) 1.3467(4) 0.3933(2) 0.0262(8) Uani 1 1 d . .
H9 H 0.5394 1.3863 0.4332 0.031 Uiso 1 1 calc R U
C10 C 0.4839(5) 1.4127(4) 0.3243(2) 0.0261(7) Uani 1 1 d . .
C11 C 0.4852(5) 1.3509(4) 0.2664(2) 0.0321(9) Uani 1 1 d . .
C12 C 0.5422(5) 1.2322(4) 0.2768(2) 0.0296(8) Uani 1 1 d . .
C13 C 0.6007(5) 1.1675(4) 0.3457(2) 0.0273(8) Uani 1 1 d . .
C14 C 0.7455(6) 1.0466(4) 0.7934(2) 0.0301(8) Uani 1 1 d . .
C15 C 0.7417(5) 1.0467(4) 0.8778(2) 0.0300(8) Uani 1 1 d . .
C16 C 0.6544(6) 1.1464(4) 0.9003(2) 0.0336(9) Uani 1 1 d . .
H16 H 0.6069 1.2091 0.8625 0.040 Uiso 1 1 calc R U
C17 C 0.6343(6) 1.1571(4) 0.9762(3) 0.0354(9) Uani 1 1 d . .
C18 C 0.7027(6) 1.0662(5) 1.0314(2) 0.0396(10) Uani 1 1 d . .
C19 C 0.7903(6) 0.9639(5) 1.0120(3) 0.0397(10) Uani 1 1 d . .
C20 C 0.8107(6) 0.9571(4) 0.9350(2) 0.0349(9) Uani 1 1 d . .
C21 C 1.0020(6) 0.6082(4) 0.7630(2) 0.0303(8) Uani 1 1 d . .
H21A H 1.1198 0.5970 0.7340 0.036 Uiso 1 1 calc R U
H21B H 0.9158 0.5747 0.7409 0.036 Uiso 1 1 calc R U
C22 C 0.9914(7) 0.5405(4) 0.8496(3) 0.0376(9) Uani 1 1 d . .
H22 H 0.8728 0.5566 0.8775 0.045 Uiso 1 1 calc R U
C23 C 1.1257(7) 0.5850(6) 0.8866(3) 0.0525(13) Uani 1 1 d . .
H23A H 1.1035 0.5474 0.9430 0.079 Uiso 1 1 calc R U
H23B H 1.1168 0.6745 0.8762 0.079 Uiso 1 1 calc R U
H23C H 1.2431 0.5615 0.8645 0.079 Uiso 1 1 calc R U
C24 C 1.0097(10) 0.4023(5) 0.8575(4) 0.0660(16) Uani 1 1 d . .
H24A H 1.1262 0.3838 0.8317 0.099 Uiso 1 1 calc R U
H24B H 0.9215 0.3776 0.8330 0.099 Uiso 1 1 calc R U
H24C H 0.9930 0.3572 0.9127 0.099 Uiso 1 1 calc R U
C25 C 0.8840(5) 0.7077(4) 0.4820(2) 0.0280(8) Uani 1 1 d . .
H25A H 0.8357 0.6455 0.5304 0.034 Uiso 1 1 calc R U
H25B H 1.0126 0.6977 0.4727 0.034 Uiso 1 1 calc R U
C26 C 0.8103(5) 0.6904(4) 0.4131(2) 0.0291(8) Uani 1 1 d . .
H26 H 0.6810 0.7033 0.4230 0.035 Uiso 1 1 calc R U
C27 C 0.8875(7) 0.7825(4) 0.3359(3) 0.0417(10) Uani 1 1 d . .
H27A H 0.8716 0.8661 0.3418 0.063 Uiso 1 1 calc R U
H27B H 0.8279 0.7755 0.2945 0.063 Uiso 1 1 calc R U
H27C H 1.0123 0.7647 0.3225 0.063 Uiso 1 1 calc R U
C28 C 0.8495(7) 0.5579(5) 0.4084(3) 0.0426(11) Uani 1 1 d . .
H28A H 0.9759 0.5452 0.3961 0.064 Uiso 1 1 calc R U
H28B H 0.7944 0.5432 0.3675 0.064 Uiso 1 1 calc R U
H28C H 0.8031 0.5008 0.4585 0.064 Uiso 1 1 calc R U

loop_
_atom_site_aniso_label
_atom_site_aniso_U_11
_atom_site_aniso_U_22
_atom_site_aniso_U_33
_atom_site_aniso_U_23
_atom_site_aniso_U_13
_atom_site_aniso_U_12
I1 0.0441(2) 0.02896(19) 0.0417(2) -0.00716(13) -0.01530(13) 0.01486(12)
I2 0.0751(3) 0.0451(2) 0.0471(2) -0.02915(17) -0.00524(17) 0.01196(18)
N1 0.0397(17) 0.0222(16) 0.0211(15) -0.0079(13) -0.0067(13) 0.0063(13)
N2 0.048(2) 0.0215(16) 0.0203(15) -0.0057(13) -0.0112(14) 0.0077(14)
O1 0.0627(19) 0.0254(15) 0.0340(16) -0.0147(13) -0.0248(14) 0.0169(14)
O2 0.072(2) 0.0351(17) 0.0303(16) -0.0160(14) -0.0175(15) 0.0241(16)
O3 0.0604(19) 0.0226(14) 0.0261(14) -0.0070(11) -0.0176(13) 0.0149(13)
O4 0.0515(17) 0.0253(14) 0.0212(13) -0.0109(11) -0.0098(12) 0.0112(12)
F1 0.0434(14) 0.0504(16) 0.0285(12) -0.0064(11) -0.0169(10) 0.0150(12)
F2 0.0570(16) 0.0517(17) 0.0274(12) -0.0216(12) -0.0137(11) 0.0124(13)
F3 0.0633(16) 0.0307(13) 0.0344(13) -0.0181(11) -0.0170(12) 0.0162(12)
F4 0.094(2) 0.069(2) 0.0243(13) -0.0233(14) -0.0111(14) 0.0118(18)
F5 0.098(3) 0.058(2) 0.0310(15) -0.0092(14) -0.0259(15) 0.0283(19)
F6 0.0671(17) 0.0423(15) 0.0326(13) -0.0143(12) -0.0163(12) 0.0252(13)
C1 0.0301(17) 0.0170(16) 0.0196(16) -0.0039(13) -0.0034(13) 0.0005(13)
C2 0.039(2) 0.0185(17) 0.0253(18) -0.0078(15) -0.0051(15) 0.0016(15)
C3 0.0356(19) 0.0237(18) 0.0215(17) -0.0087(14) -0.0041(14) -0.0010(15)
C4 0.0324(18) 0.0228(18) 0.0204(17) -0.0023(14) -0.0078(14) 0.0035(14)
C5 0.0341(19) 0.0229(18) 0.0234(18) -0.0082(15) -0.0038(14) 0.0072(15)
C6 0.0335(18) 0.0235(18) 0.0201(17) -0.0100(14) -0.0042(14) 0.0023(15)
C7 0.0287(17) 0.0275(19) 0.0222(17) -0.0070(15) -0.0087(14) 0.0057(15)
C8 0.0243(16) 0.030(2) 0.0218(17) -0.0082(15) -0.0054(13) 0.0044(14)
C9 0.0273(17) 0.028(2) 0.0222(17) -0.0069(15) -0.0024(14) 0.0005(15)
C10 0.0239(16) 0.0246(18) 0.0294(19) -0.0081(15) -0.0051(14) 0.0058(14)
C11 0.0272(18) 0.045(2) 0.0236(18) -0.0080(17) -0.0078(14) 0.0085(17)
C12 0.0334(19) 0.038(2) 0.0191(17) -0.0113(16) -0.0061(14) 0.0044(16)
C13 0.0313(18) 0.0247(19) 0.0273(18) -0.0100(15) -0.0071(14) 0.0074(15)
C14 0.041(2) 0.025(2) 0.0247(18) -0.0074(15) -0.0067(15) 0.0047(16)
C15 0.039(2) 0.027(2) 0.0245(18) -0.0103(16) -0.0033(15) -0.0018(16)
C16 0.046(2) 0.028(2) 0.0263(19) -0.0081(16) -0.0043(17) 0.0018(17)
C17 0.048(2) 0.027(2) 0.034(2) -0.0152(17) -0.0028(18) -0.0025(18)
C18 0.054(3) 0.046(3) 0.0209(19) -0.0145(18) -0.0039(17) 0.003(2)
C19 0.053(3) 0.040(2) 0.027(2) -0.0078(18) -0.0132(18) 0.010(2)
C20 0.044(2) 0.031(2) 0.030(2) -0.0110(17) -0.0045(17) 0.0059(18)
C21 0.037(2) 0.0237(19) 0.0279(19) -0.0042(16) -0.0076(15) 0.0096(16)
C22 0.044(2) 0.027(2) 0.035(2) 0.0024(18) -0.0061(17) 0.0038(17)
C23 0.056(3) 0.061(3) 0.035(2) -0.001(2) -0.017(2) 0.008(3)
C24 0.092(4) 0.034(3) 0.062(4) 0.004(3) -0.020(3) 0.008(3)
C25 0.0337(19) 0.0237(19) 0.0280(19) -0.0104(15) -0.0075(15) 0.0089(15)
C26 0.0287(18) 0.031(2) 0.031(2) -0.0154(17) -0.0063(15) 0.0057(15)
C27 0.059(3) 0.035(2) 0.033(2) -0.0132(19) -0.007(2) 0.003(2)
C28 0.049(3) 0.038(3) 0.049(3) -0.023(2) -0.011(2) 0.000(2)

loop_
_atom_type_symbol
_atom_type_description
_atom_type_scat_dispersion_real
_atom_type_scat_dispersion_imag
_atom_type_scat_source
C C 0.0033 0.0016 'International Tables Vol C Tables 4.2.6.8 and 6.1.1.4'
H H 0.0000 0.0000 'International Tables Vol C Tables 4.2.6.8 and 6.1.1.4'
N N 0.0061 0.0033 'International Tables Vol C Tables 4.2.6.8 and 6.1.1.4'
O O 0.0106 0.0060 'International Tables Vol C Tables 4.2.6.8 and 6.1.1.4'
F F 0.0171 0.0103 'International Tables Vol C Tables 4.2.6.8 and 6.1.1.4'
I I -0.4742 1.8119 'International Tables Vol C Tables 4.2.6.8 and 6.1.1.4'

loop_
_geom_angle_atom_site_label_1
_geom_angle_atom_site_label_2
_geom_angle_atom_site_label_3
_geom_angle
C7 N1 C1 127.8(3)
C7 N1 H1 122(5)
C1 N1 H1 110(5)
C14 N2 C3 126.2(4)
C14 N2 H2 115(4)
C3 N2 H2 119(4)
C4 O3 C21 119.4(3)
C6 O4 C25 118.2(3)
C2 C1 C6 119.7(3)
C2 C1 N1 124.3(3)
C6 C1 N1 116.0(3)
C3 C2 C1 120.0(3)
C3 C2 H2A 120.0
C1 C2 H2A 120.0
C2 C3 C4 120.4(3)
C2 C3 N2 124.3(3)
C4 C3 N2 115.3(3)
O3 C4 C5 124.4(3)
O3 C4 C3 115.6(3)
C5 C4 C3 120.0(3)
C6 C5 C4 119.5(3)
C6 C5 H5 120.3
C4 C5 H5 120.3
O4 C6 C5 125.8(3)
O4 C6 C1 113.8(3)
C5 C6 C1 120.4(3)
O1 C7 N1 124.5(4)
O1 C7 C8 118.9(4)
N1 C7 C8 116.6(3)
C9 C8 C13 117.5(4)
C9 C8 C7 115.8(3)
C13 C8 C7 126.7(4)
C10 C9 C8 122.5(3)
C10 C9 H9 118.8
C8 C9 H9 118.8
C9 C10 C11 117.6(4)
C9 C10 I1 121.9(3)
C11 C10 I1 120.5(3)
F1 C11 C12 118.4(4)
F1 C11 C10 120.3(4)
C12 C11 C10 121.2(4)
F2 C12 C11 120.6(4)
F2 C12 C13 118.7(4)
C11 C12 C13 120.7(4)
F3 C13 C12 117.2(3)
F3 C13 C8 122.2(4)
C12 C13 C8 120.5(4)
O2 C14 N2 124.4(4)
O2 C14 C15 118.8(4)
N2 C14 C15 116.9(4)
C20 C15 C16 116.9(4)
C20 C15 C14 127.3(4)
C16 C15 C14 115.8(4)
C17 C16 C15 122.5(4)
C17 C16 H16 118.7
C15 C16 H16 118.7
C18 C17 C16 119.0(4)
C18 C17 I2 119.8(3)
C16 C17 I2 121.2(3)
F4 C18 C17 122.2(4)
F4 C18 C19 117.0(4)
C17 C18 C19 120.8(4)
F5 C19 C20 120.6(4)
F5 C19 C18 120.7(4)
C20 C19 C18 118.7(4)
F6 C20 C15 122.4(4)
F6 C20 C19 115.5(4)
C15 C20 C19 122.1(4)
O3 C21 C22 108.5(3)
O3 C21 H21A 110.0
C22 C21 H21A 110.0
O3 C21 H21B 110.0
C22 C21 H21B 110.0
H21A C21 H21B 108.4
C23 C22 C24 112.0(5)
C23 C22 C21 112.6(4)
C24 C22 C21 108.4(4)
C23 C22 H22 107.9
C24 C22 H22 107.9
C21 C22 H22 107.9
C22 C23 H23A 109.5
C22 C23 H23B 109.5
H23A C23 H23B 109.5
C22 C23 H23C 109.5
H23A C23 H23C 109.5
H23B C23 H23C 109.5
C22 C24 H24A 109.5
C22 C24 H24B 109.5
H24A C24 H24B 109.5
C22 C24 H24C 109.5
H24A C24 H24C 109.5
H24B C24 H24C 109.5
O4 C25 C26 108.3(3)
O4 C25 H25A 110.0
C26 C25 H25A 110.0
O4 C25 H25B 110.0
C26 C25 H25B 110.0
H25A C25 H25B 108.4
C28 C26 C25 108.5(4)
C28 C26 C27 110.7(4)
C25 C26 C27 111.7(4)
C28 C26 H26 108.6
C25 C26 H26 108.6
C27 C26 H26 108.6
C26 C27 H27A 109.5
C26 C27 H27B 109.5
H27A C27 H27B 109.5
C26 C27 H27C 109.5
H27A C27 H27C 109.5
H27B C27 H27C 109.5
C26 C28 H28A 109.5
C26 C28 H28B 109.5
H28A C28 H28B 109.5
C26 C28 H28C 109.5
H28A C28 H28C 109.5
H28B C28 H28C 109.5

loop_
_geom_bond_atom_site_label_1
_geom_bond_atom_site_label_2
_geom_bond_distance
I1 C10 2.077(4)
I2 C17 2.083(4)
N1 C7 1.354(5)
N1 C1 1.407(5)
N1 H1 0.91(4)
N2 C14 1.347(5)
N2 C3 1.429(5)
N2 H2 0.80(4)
O1 C7 1.220(5)
O2 C14 1.212(5)
O3 C4 1.370(5)
O3 C21 1.444(5)
O4 C6 1.374(4)
O4 C25 1.434(5)
F1 C11 1.343(5)
F2 C12 1.342(4)
F3 C13 1.335(4)
F4 C18 1.345(5)
F5 C19 1.328(5)
F6 C20 1.353(5)
C1 C2 1.393(5)
C1 C6 1.401(5)
C2 C3 1.376(6)
C2 H2A 0.9400
C3 C4 1.398(5)
C4 C5 1.396(5)
C5 C6 1.382(6)
C5 H5 0.9400
C7 C8 1.518(5)
C8 C9 1.392(6)
C8 C13 1.397(5)
C9 C10 1.391(6)
C9 H9 0.9400
C10 C11 1.401(6)
C11 C12 1.348(6)
C12 C13 1.390(6)
C14 C15 1.513(5)
C15 C20 1.382(6)
C15 C16 1.385(6)
C16 C17 1.383(6)
C16 H16 0.9400
C17 C18 1.365(7)
C18 C19 1.389(7)
C19 C20 1.388(6)
C21 C22 1.519(6)
C21 H21A 0.9800
C21 H21B 0.9800
C22 C23 1.511(7)
C22 C24 1.518(7)
C22 H22 0.9900
C23 H23A 0.9700
C23 H23B 0.9700
C23 H23C 0.9700
C24 H24A 0.9700
C24 H24B 0.9700
C24 H24C 0.9700
C25 C26 1.521(5)
C25 H25A 0.9800
C25 H25B 0.9800
C26 C28 1.521(6)
C26 C27 1.525(6)
C26 H26 0.9900
C27 H27A 0.9700
C27 H27B 0.9700
C27 H27C 0.9700
C28 H28A 0.9700
C28 H28B 0.9700
C28 H28C 0.9700

loop_
_geom_torsion_atom_site_label_1
_geom_torsion_atom_site_label_2
_geom_torsion_atom_site_label_3
_geom_torsion_atom_site_label_4
_geom_torsion
C7 N1 C1 C2 11.0(6)
C7 N1 C1 C6 -172.0(4)
C6 C1 C2 C3 0.1(6)
N1 C1 C2 C3 177.1(4)
C1 C2 C3 C4 2.0(6)
C1 C2 C3 N2 -176.6(4)
C14 N2 C3 C2 9.6(6)
C14 N2 C3 C4 -169.1(4)
C21 O3 C4 C5 -12.7(6)
C21 O3 C4 C3 165.6(3)
C2 C3 C4 O3 -179.7(3)
N2 C3 C4 O3 -1.0(5)
C2 C3 C4 C5 -1.3(6)
N2 C3 C4 C5 177.4(3)
O3 C4 C5 C6 176.6(4)
C3 C4 C5 C6 -1.6(6)
C25 O4 C6 C5 5.4(6)
C25 O4 C6 C1 -174.1(3)
C4 C5 C6 O4 -175.8(4)
C4 C5 C6 C1 3.8(6)
C2 C1 C6 O4 176.5(3)
N1 C1 C6 O4 -0.6(5)
C2 C1 C6 C5 -3.0(6)
N1 C1 C6 C5 179.8(3)
C1 N1 C7 O1 -1.4(7)
C1 N1 C7 C8 178.9(3)
O1 C7 C8 C9 -2.2(5)
N1 C7 C8 C9 177.5(3)
O1 C7 C8 C13 176.4(4)
N1 C7 C8 C13 -3.9(6)
C13 C8 C9 C10 -0.6(6)
C7 C8 C9 C10 178.2(3)
C8 C9 C10 C11 1.0(6)
C8 C9 C10 I1 -177.2(3)
C9 C10 C11 F1 178.7(3)
I1 C10 C11 F1 -3.0(5)
C9 C10 C11 C12 -0.9(6)
I1 C10 C11 C12 177.3(3)
F1 C11 C12 F2 1.0(6)
C10 C11 C12 F2 -179.4(3)
F1 C11 C12 C13 -179.3(4)
C10 C11 C12 C13 0.3(6)
F2 C12 C13 F3 0.6(6)
C11 C12 C13 F3 -179.1(4)
F2 C12 C13 C8 179.9(3)
C11 C12 C13 C8 0.2(6)
C9 C8 C13 F3 179.2(3)
C7 C8 C13 F3 0.6(6)
C9 C8 C13 C12 -0.1(6)
C7 C8 C13 C12 -178.6(4)
C3 N2 C14 O2 -5.6(7)
C3 N2 C14 C15 174.2(4)
O2 C14 C15 C20 176.8(4)
N2 C14 C15 C20 -3.0(6)
O2 C14 C15 C16 -1.1(6)
N2 C14 C15 C16 179.1(4)
C20 C15 C16 C17 -0.5(6)
C14 C15 C16 C17 177.6(4)
C15 C16 C17 C18 -0.1(7)
C15 C16 C17 I2 178.6(3)
C16 C17 C18 F4 -179.0(4)
I2 C17 C18 F4 2.3(7)
C16 C17 C18 C19 -0.4(7)
I2 C17 C18 C19 -179.1(4)
F4 C18 C19 F5 -0.6(7)
C17 C18 C19 F5 -179.3(5)
F4 C18 C19 C20 -179.9(4)
C17 C18 C19 C20 1.5(7)
C16 C15 C20 F6 -177.7(4)
C14 C15 C20 F6 4.5(7)
C16 C15 C20 C19 1.6(7)
C14 C15 C20 C19 -176.2(4)
F5 C19 C20 F6 -2.0(7)
C18 C19 C20 F6 177.2(4)
F5 C19 C20 C15 178.6(4)
C18 C19 C20 C15 -2.1(7)
C4 O3 C21 C22 -158.5(4)
O3 C21 C22 C23 -61.6(5)
O3 C21 C22 C24 173.8(4)
C6 O4 C25 C26 163.6(3)
O4 C25 C26 C28 -175.9(3)
O4 C25 C26 C27 61.8(4)
